data_7211124
loop_
_publ_author_name
'Munn, Alexis S.'
'Clarkson, Guy J.'
'Millange, Franck'
'Dumont, Yves'
'Walton, Richard I.'

_publ_section_title
;
 M(ii) (M = Mn, Co, Ni) variants of the MIL-53-type structure with
 pyridine-N-oxide as a co-ligand
;
_journal_issue 45
_journal_name_full CrystEngComm
_journal_page_first 9679
_journal_paper_doi 10.1039/c3ce41268g
_journal_volume 15
_journal_year 2013
_chemical_formula_sum 'C13 H9 Co N O5'
_chemical_formula_weight 318.14
_chemical_name_systematic
; 
 ? 
;
_space_group_IT_number 15
_symmetry_cell_setting monoclinic
_symmetry_space_group_name_Hall '-C 2yc'
_symmetry_space_group_name_H-M 'C 1 2/c 1'
_atom_sites_solution_hydrogens geom
_atom_sites_solution_primary direct
_atom_sites_solution_secondary difmap
_audit_creation_method SHELXL-97
_cell_angle_alpha 90.00
_cell_angle_beta 109.377(5)
_cell_angle_gamma 90.00
_cell_formula_units_Z 4
_cell_length_a 20.4094(13)
_cell_length_b 9.1206(5)
_cell_length_c 7.1342(4)
_cell_measurement_reflns_used 45842
_cell_measurement_temperature 120(2)
_cell_measurement_theta_max 27.48
_cell_measurement_theta_min 2.91
_cell_volume 1252.78(13)
_computing_cell_refinement 'DENZO (Otwinowski & Minor, 1997) & COLLECT (Hooft, R.W.W., 1998)'
_computing_data_collection 'COLLECT (Hooft, R.W.W., 1998)'
_computing_data_reduction 'DENZO (Otwinowski & Minor, 1997) & COLLECT (Hooft, R.W.W., 1998)'
_computing_molecular_graphics 'SHELXTL (Sheldrick, 1997)'
_computing_publication_material 'SHELXTL (Sheldrick, 1997)'
_computing_structure_refinement 'SHELXL-97 (Sheldrick, 1997)'
_computing_structure_solution 'SHELXS-97 (Sheldrick, 1990)'
_diffrn_ambient_temperature 120(2)
_diffrn_detector_area_resol_mean '4096x4096pixels / 62x62mm'
_diffrn_measured_fraction_theta_full 0.990
_diffrn_measured_fraction_theta_max 0.990
_diffrn_measurement_device_type 'Bruker-Nonius APEX II CCD camera on \k-goniostat'
_diffrn_measurement_method '\f & \w scans'
_diffrn_radiation_monochromator '10cm confocal mirrors'
_diffrn_radiation_source 'Bruker-Nonius FR591 rotating anode'
_diffrn_radiation_type MoK\a
_diffrn_radiation_wavelength 0.71073
_diffrn_reflns_av_R_equivalents 0.0776
_diffrn_reflns_av_sigmaI/netI 0.0953
_diffrn_reflns_limit_h_max 10
_diffrn_reflns_limit_h_min -26
_diffrn_reflns_limit_k_max 11
_diffrn_reflns_limit_k_min -10
_diffrn_reflns_limit_l_max 9
_diffrn_reflns_limit_l_min -8
_diffrn_reflns_number 2764
_diffrn_reflns_theta_full 27.52
_diffrn_reflns_theta_max 27.52
_diffrn_reflns_theta_min 3.63
_diffrn_standards_decay_% nil
_exptl_absorpt_coefficient_mu 1.388
_exptl_absorpt_correction_T_max 0.91
_exptl_absorpt_correction_T_min 0.66
_exptl_absorpt_correction_type multi-scan
_exptl_absorpt_process_details 'SADABS 2007/2 (Sheldrick, G.M., 2007)'
_exptl_crystal_colour pink
_exptl_crystal_density_diffrn 1.687
_exptl_crystal_density_method 'not measured'
_exptl_crystal_description block
_exptl_crystal_F_000 644
_exptl_crystal_size_max 0.03
_exptl_crystal_size_mid 0.02
_exptl_crystal_size_min 0.02
_refine_diff_density_max 2.638
_refine_diff_density_min -1.043
_refine_diff_density_rms 0.172
_refine_ls_extinction_method none
_refine_ls_goodness_of_fit_ref 1.050
_refine_ls_hydrogen_treatment constr
_refine_ls_matrix_type full
_refine_ls_number_parameters 94
_refine_ls_number_reflns 1428
_refine_ls_number_restraints 18
_refine_ls_restrained_S_all 1.065
_refine_ls_R_factor_all 0.0925
_refine_ls_R_factor_gt 0.0732
_refine_ls_shift/su_max 0.001
_refine_ls_shift/su_mean 0.000
_refine_ls_structure_factor_coef Fsqd
_refine_ls_weighting_details 'calc w=1/[\s^2^(Fo^2^)+(0.0959P)^2^+9.0740P] where P=(Fo^2^+2Fc^2^)/3'
_refine_ls_weighting_scheme calc
_refine_ls_wR_factor_gt 0.1834
_refine_ls_wR_factor_ref 0.1964
_reflns_number_gt 1084
_reflns_number_total 1428
_reflns_threshold_expression >2sigma(I)
_cod_data_source_file c3ce41268g.txt
_cod_data_source_block am1
_cod_original_sg_symbol_H-M C2/c
_cod_database_code 7211124

loop_
_symmetry_equiv_pos_as_xyz
'x, y, z'
'-x, y, -z+1/2'
'x+1/2, y+1/2, z'
'-x+1/2, y+1/2, -z+1/2'
'-x, -y, -z'
'x, -y, z-1/2'
'-x+1/2, -y+1/2, -z'
'x+1/2, -y+1/2, z-1/2'

loop_
_atom_site_label
_atom_site_type_symbol
_atom_site_fract_x
_atom_site_fract_y
_atom_site_fract_z
_atom_site_U_iso_or_equiv
_atom_site_adp_type
_atom_site_occupancy
_atom_site_symmetry_multiplicity
_atom_site_calc_flag
_atom_site_refinement_flags
Co1 Co 0.0000 0.0000 0.0000 0.0118(3) Uani 1 2 d S
O1 O 0.08175(19) -0.1276(5) 0.1662(5) 0.0232(9) Uani 1 1 d .
O2 O 0.0757(2) -0.1424(5) 0.4733(5) 0.0224(9) Uani 1 1 d .
C2 C 0.1065(2) -0.1502(6) 0.3493(7) 0.0150(10) Uani 1 1 d U
C3 C 0.1811(3) -0.2023(7) 0.4270(7) 0.0217(11) Uani 1 1 d U
C4 C 0.2191(3) -0.2185(9) 0.3027(8) 0.0386(16) Uani 1 1 d U
H4A H 0.1987 -0.1957 0.1656 0.046 Uiso 1 1 calc R
C5 C 0.2132(3) -0.2326(9) 0.6264(8) 0.0360(15) Uani 1 1 d U
H5A H 0.1881 -0.2195 0.7161 0.043 Uiso 1 1 calc R
O6 O 0.0000 0.1216(7) 0.2500 0.0224(12) Uani 1 2 d S
N7 N 0.0000 0.2590(9) 0.2500 0.037(2) Uani 1 2 d S
C8 C -0.0615(5) 0.3319(10) 0.1761(12) 0.053(2) Uani 1 1 d .
H8A H -0.1040 0.2797 0.1247 0.064 Uiso 1 1 calc R
C9 C -0.0608(6) 0.4817(10) 0.1775(14) 0.059(2) Uani 1 1 d .
H9A H -0.1028 0.5359 0.1278 0.071 Uiso 1 1 calc R
C10 C 0.0000 0.5496(14) 0.2500 0.052(3) Uani 1 2 d S
H10A H 0.0000 0.6537 0.2500 0.063 Uiso 1 2 calc SR

loop_
_atom_site_aniso_label
_atom_site_aniso_U_11
_atom_site_aniso_U_22
_atom_site_aniso_U_33
_atom_site_aniso_U_23
_atom_site_aniso_U_13
_atom_site_aniso_U_12
Co1 0.0033(5) 0.0198(6) 0.0117(5) 0.0005(3) 0.0017(3) -0.0004(4)
O1 0.0151(19) 0.037(2) 0.0173(16) 0.0043(16) 0.0045(14) 0.0105(17)
O2 0.0178(19) 0.033(2) 0.0183(16) 0.0044(16) 0.0083(14) 0.0118(17)
C2 0.005(2) 0.022(3) 0.016(2) 0.0003(19) 0.0015(17) 0.0015(19)
C3 0.008(2) 0.038(3) 0.017(2) 0.003(2) 0.0011(17) 0.007(2)
C4 0.021(3) 0.079(5) 0.016(2) 0.012(3) 0.006(2) 0.018(3)
C5 0.020(3) 0.073(4) 0.018(2) 0.007(3) 0.010(2) 0.016(3)
O6 0.022(3) 0.034(3) 0.014(2) 0.000 0.010(2) 0.000
N7 0.066(6) 0.024(4) 0.028(3) 0.000 0.025(4) 0.000
C8 0.056(5) 0.055(5) 0.051(4) -0.002(4) 0.022(4) -0.016(4)
C9 0.062(6) 0.060(6) 0.055(5) 0.008(4) 0.021(4) 0.022(5)
C10 0.068(9) 0.030(6) 0.062(7) 0.000 0.027(6) 0.000

loop_
_atom_type_symbol
_atom_type_description
_atom_type_scat_dispersion_real
_atom_type_scat_dispersion_imag
_atom_type_scat_source
C C 0.0033 0.0016 'International Tables Vol C Tables 4.2.6.8 and 6.1.1.4'
H H 0.0000 0.0000 'International Tables Vol C Tables 4.2.6.8 and 6.1.1.4'
N N 0.0061 0.0033 'International Tables Vol C Tables 4.2.6.8 and 6.1.1.4'
O O 0.0106 0.0060 'International Tables Vol C Tables 4.2.6.8 and 6.1.1.4'
Co Co 0.3494 0.9721 'International Tables Vol C Tables 4.2.6.8 and 6.1.1.4'

loop_
_geom_angle_atom_site_label_1
_geom_angle_atom_site_label_2
_geom_angle_atom_site_label_3
_geom_angle
_geom_angle_site_symmetry_1
_geom_angle_site_symmetry_3
O1 Co1 O1 179.997(2) 5 .
O1 Co1 O2 85.47(16) 5 2
O1 Co1 O2 94.53(16) . 2
O1 Co1 O2 94.53(16) 5 6
O1 Co1 O2 85.47(16) . 6
O2 Co1 O2 180.0 2 6
O1 Co1 O6 87.84(13) 5 .
O1 Co1 O6 92.16(13) . .
O2 Co1 O6 92.45(14) 2 .
O2 Co1 O6 87.55(14) 6 .
O1 Co1 O6 92.16(13) 5 5
O1 Co1 O6 87.84(13) . 5
O2 Co1 O6 87.55(14) 2 5
O2 Co1 O6 92.45(14) 6 5
O6 Co1 O6 180.0 . 5
C2 O1 Co1 131.7(3) . .
C2 O2 Co1 131.9(4) . 2
O2 C2 O1 127.3(5) . .
O2 C2 C3 116.2(4) . .
O1 C2 C3 116.3(4) . .
C4 C3 C5 118.0(5) . .
C4 C3 C2 121.0(5) . .
C5 C3 C2 121.0(5) . .
C3 C4 C5 120.8(5) . 7_546
C3 C4 H4A 119.6 . .
C5 C4 H4A 119.6 7_546 .
C4 C5 C3 121.2(5) 7_546 .
C4 C5 H5A 119.4 7_546 .
C3 C5 H5A 119.4 . .
N7 O6 Co1 121.88(14) . .
N7 O6 Co1 121.88(14) . 2
Co1 O6 Co1 116.2(3) . 2
O6 N7 C8 119.2(5) . .
O6 N7 C8 119.2(5) . 2
C8 N7 C8 121.5(9) . 2
N7 C8 C9 118.7(9) . .
N7 C8 H8A 120.7 . .
C9 C8 H8A 120.7 . .
C10 C9 C8 118.3(10) . .
C10 C9 H9A 120.8 . .
C8 C9 H9A 120.8 . .
C9 C10 C9 124.4(12) . 2
C9 C10 H10A 117.8 . .
C9 C10 H10A 117.8 2 .

loop_
_geom_bond_atom_site_label_1
_geom_bond_atom_site_label_2
_geom_bond_distance
_geom_bond_site_symmetry_2
Co1 O1 2.057(4) 5
Co1 O1 2.057(4) .
Co1 O2 2.074(4) 2
Co1 O2 2.074(4) 6
Co1 O6 2.100(3) .
Co1 O6 2.100(3) 5
O1 C2 1.251(6) .
O2 C2 1.247(6) .
O2 Co1 2.074(4) 2
C2 C3 1.513(7) .
C3 C4 1.367(8) .
C3 C5 1.382(7) .
C4 C5 1.378(8) 7_546
C4 H4A 0.9500 .
C5 C4 1.378(8) 7_546
C5 H5A 0.9500 .
O6 N7 1.253(10) .
O6 Co1 2.100(3) 2
N7 C8 1.362(10) .
N7 C8 1.362(10) 2
C8 C9 1.366(12) .
C8 H8A 0.9500 .
C9 C10 1.328(12) .
C9 H9A 0.9500 .
C10 C9 1.328(12) 2
C10 H10A 0.9500 .
